data_4502176
loop_
_publ_author_name
'Zhang, Wei-Hong'
'Wang, Yao-Yu'
'Lermontova, Elmira Kh.'
'Yang, Guo-Ping'
'Liu, Bin'
'Jin, Jun-Cheng'
'Dong, Zhe'
'Shi, Qi-Zhen'

_publ_section_title
;
 Interaction of 1,3-Adamantanediacetic Acid (H2ADA) and Ditopic Pyridyl
 Subunits with Cobalt Nitrate under Hydrothermal Conditions: pH Influence,
 Crystal Structures, and Their Properties
;
_journal_issue 1
_journal_name_full 'Crystal Growth &amp; Design'
_journal_page_first 76
_journal_paper_doi 10.1021/cg900285b
_journal_volume 10
_journal_year 2010
_chemical_formula_moiety 'C28 H36 Co N2 O5, H2 O'
_chemical_formula_sum 'C28 H38 Co N2 O6'
_chemical_formula_weight 557.53
_chemical_name_systematic
; 
 ? 
;
_space_group_IT_number 14
_symmetry_cell_setting monoclinic
_symmetry_space_group_name_Hall '-P 2ybc'
_symmetry_space_group_name_H-M 'P 1 21/c 1'
_atom_sites_solution_hydrogens mixed
_atom_sites_solution_primary heavy
_atom_sites_solution_secondary difmap
_audit_creation_method SHELXL-97
_cell_angle_alpha 90.00
_cell_angle_beta 100.211(2)
_cell_angle_gamma 90.00
_cell_formula_units_Z 4
_cell_length_a 11.5542(17)
_cell_length_b 10.2363(15)
_cell_length_c 23.376(3)
_cell_measurement_reflns_used 5484
_cell_measurement_temperature 290(2)
_cell_measurement_theta_max 23.679
_cell_measurement_theta_min 2.177
_cell_volume 2720.9(7)
_computing_cell_refinement APEX2
_computing_data_collection 'APEX2 (Bruker, 2005)'
_computing_data_reduction APEX2
_computing_molecular_graphics APEX2
_computing_publication_material APEX2
_computing_structure_refinement 'SHELXL-97 (Sheldrick, 1997)'
_computing_structure_solution 'SHELXS-97 (Sheldrick, 1990)'
_diffrn_ambient_temperature 296(2)
_diffrn_measured_fraction_theta_full 1.000
_diffrn_measured_fraction_theta_max 1.000
_diffrn_measurement_device_type 'Bruker SMART APEX II'
_diffrn_measurement_method \w
_diffrn_radiation_monochromator graphite
_diffrn_radiation_source 'fine-focus sealed tube'
_diffrn_radiation_type MoK\a
_diffrn_radiation_wavelength 0.71073
_diffrn_reflns_av_R_equivalents 0.0317
_diffrn_reflns_av_sigmaI/netI 0.0258
_diffrn_reflns_limit_h_max 14
_diffrn_reflns_limit_h_min -14
_diffrn_reflns_limit_k_max 12
_diffrn_reflns_limit_k_min -12
_diffrn_reflns_limit_l_max 28
_diffrn_reflns_limit_l_min -28
_diffrn_reflns_number 23453
_diffrn_reflns_theta_full 26.00
_diffrn_reflns_theta_max 26.00
_diffrn_reflns_theta_min 1.77
_diffrn_standards_decay_% 0
_diffrn_standards_interval_time 0
_diffrn_standards_number 0
_exptl_absorpt_coefficient_mu 0.675
_exptl_absorpt_correction_T_max 0.9356
_exptl_absorpt_correction_T_min 0.7741
_exptl_absorpt_correction_type multi-scan
_exptl_absorpt_process_details 'SADABS (Bruker, 1997)'
_exptl_crystal_colour red
_exptl_crystal_density_diffrn 1.361
_exptl_crystal_density_method 'not measured'
_exptl_crystal_description prism
_exptl_crystal_F_000 1180
_exptl_crystal_size_max 0.40
_exptl_crystal_size_mid 0.10
_exptl_crystal_size_min 0.10
_refine_diff_density_max 0.399
_refine_diff_density_min -0.307
_refine_diff_density_rms 0.042
_refine_ls_extinction_method none
_refine_ls_goodness_of_fit_ref 1.068
_refine_ls_hydrogen_treatment mixed
_refine_ls_matrix_type full
_refine_ls_number_parameters 365
_refine_ls_number_reflns 5343
_refine_ls_number_restraints 3
_refine_ls_restrained_S_all 1.082
_refine_ls_R_factor_all 0.0588
_refine_ls_R_factor_gt 0.0402
_refine_ls_shift/su_max 0.001
_refine_ls_shift/su_mean 0.000
_refine_ls_structure_factor_coef Fsqd
_refine_ls_weighting_details 'calc w=1/[\s^2^(Fo^2^)+(0.0528P)^2^+0.6137P] where P=(Fo^2^+2Fc^2^)/3'
_refine_ls_weighting_scheme calc
_refine_ls_wR_factor_gt 0.1014
_refine_ls_wR_factor_ref 0.1082
_reflns_number_gt 4057
_reflns_number_total 5343
_reflns_threshold_expression I>2\s(I)
_cod_data_source_file cg900285b_si_001.cif
_cod_data_source_block compound2
_cod_original_sg_symbol_H-M 'P 21/c'
_cod_database_code 4502176

loop_
_symmetry_equiv_pos_as_xyz
'x, y, z'
'-x, y+1/2, -z+1/2'
'-x, -y, -z'
'x, -y-1/2, z-1/2'

loop_
_atom_site_label
_atom_site_type_symbol
_atom_site_fract_x
_atom_site_fract_y
_atom_site_fract_z
_atom_site_U_iso_or_equiv
_atom_site_adp_type
_atom_site_occupancy
_atom_site_symmetry_multiplicity
_atom_site_calc_flag
_atom_site_refinement_flags
_atom_site_disorder_assembly
_atom_site_disorder_group
Co1 Co 0.12319(3) 0.02170(3) 0.884313(13) 0.05061(13) Uani 1 1 d . . .
O1 O 0.02330(19) -0.0382(2) 0.80240(8) 0.0736(6) Uani 1 1 d . . .
O2 O 0.06838(14) -0.14880(17) 0.92595(7) 0.0595(4) Uani 1 1 d . . .
O3 O -0.12798(16) 0.14772(18) 0.80817(8) 0.0660(5) Uani 1 1 d . . .
O4 O -0.3146(2) 0.2125(3) 0.71084(14) 0.0973(8) Uani 1 1 d . . .
O5 O 0.22302(15) -0.15611(17) 0.88428(7) 0.0574(4) Uani 1 1 d . . .
O6 O 0.00327(14) 0.16501(17) 0.88966(7) 0.0589(5) Uani 1 1 d . . .
N1 N 0.21582(16) 0.0782(2) 0.96825(8) 0.0497(5) Uani 1 1 d . . .
N2 N 0.22958(17) 0.1417(2) 0.84211(8) 0.0562(5) Uani 1 1 d . . .
C1 C 0.1574(2) 0.0862(3) 1.01221(10) 0.0571(6) Uani 1 1 d . . .
H1A H 0.0756 0.0859 1.0040 0.068 Uiso 1 1 calc R . .
C2 C 0.2116(2) 0.0947(3) 1.06885(11) 0.0756(9) Uani 1 1 d . . .
H2A H 0.1669 0.0968 1.0982 0.091 Uiso 1 1 calc R . .
C3 C 0.3327(2) 0.1002(3) 1.08279(12) 0.0783(9) Uani 1 1 d D . .
C4 C 0.3932(2) 0.0954(3) 1.03703(12) 0.0639(7) Uani 1 1 d . . .
H4A H 0.4749 0.0999 1.0439 0.077 Uiso 1 1 calc R . .
C5 C 0.3328(2) 0.0840(3) 0.98180(11) 0.0577(6) Uani 1 1 d . . .
H5A H 0.3756 0.0801 0.9517 0.069 Uiso 1 1 calc R . .
C6A C 0.3828(6) 0.1576(6) 1.14539(18) 0.0573(14) Uani 0.48 1 d PD . 1
H6AA H 0.4630 0.1877 1.1472 0.086 Uiso 0.48 1 calc PR . 1
H6AB H 0.3351 0.2305 1.1540 0.086 Uiso 0.48 1 calc PR . 1
C6B C 0.4112(4) 0.0679(7) 1.14257(18) 0.0640(14) Uani 0.52 1 d PD . 2
H6BA H 0.4171 -0.0258 1.1485 0.096 Uiso 0.52 1 calc PR . 2
H6BB H 0.4897 0.1033 1.1445 0.096 Uiso 0.52 1 calc PR . 2
C10 C -0.19812(19) 0.3744(2) 0.90138(10) 0.0466(5) Uani 1 1 d . . .
C11 C -0.3088(2) 0.2891(3) 0.88588(10) 0.0550(6) Uani 1 1 d . . .
H11A H -0.3455 0.3048 0.8459 0.066 Uiso 1 1 calc R . .
H11B H -0.2870 0.1975 0.8897 0.066 Uiso 1 1 calc R . .
C12 C -0.3954(2) 0.3207(3) 0.92603(11) 0.0653(7) Uani 1 1 d . . .
H12A H -0.4658 0.2664 0.9156 0.078 Uiso 1 1 calc R . .
C13 C -0.4298(3) 0.4637(3) 0.92009(14) 0.0791(9) Uani 1 1 d . . .
H13A H -0.4667 0.4820 0.8803 0.095 Uiso 1 1 calc R . .
H13B H -0.4860 0.4834 0.9452 0.095 Uiso 1 1 calc R . .
C14 C -0.3214(3) 0.5482(3) 0.93668(12) 0.0701(8) Uani 1 1 d . . .
H14A H -0.3441 0.6405 0.9329 0.084 Uiso 1 1 calc R . .
C15 C -0.2627(3) 0.5205(3) 0.99911(12) 0.0635(7) Uani 1 1 d . . .
H15A H -0.3166 0.5414 1.0252 0.076 Uiso 1 1 calc R . .
H15B H -0.1935 0.5751 1.0093 0.076 Uiso 1 1 calc R . .
C16 C -0.2271(2) 0.3762(2) 1.00617(10) 0.0483(5) Uani 1 1 d . . .
C17 C -0.14173(19) 0.3456(2) 0.96479(9) 0.0454(5) Uani 1 1 d . . .
H17A H -0.1192 0.2543 0.9685 0.055 Uiso 1 1 calc R . .
H17B H -0.0712 0.3979 0.9753 0.055 Uiso 1 1 calc R . .
C18 C -0.3380(2) 0.2925(3) 0.98876(11) 0.0570(6) Uani 1 1 d . . .
H18A H -0.3173 0.2007 0.9928 0.068 Uiso 1 1 calc R . .
H18B H -0.3933 0.3114 1.0144 0.068 Uiso 1 1 calc R . .
C19 C -0.2345(3) 0.5184(2) 0.89627(12) 0.0629(7) Uani 1 1 d . . .
H19A H -0.1655 0.5732 0.9064 0.076 Uiso 1 1 calc R . .
H19B H -0.2706 0.5376 0.8565 0.076 Uiso 1 1 calc R . .
C20 C 0.1523(2) -0.2123(3) 0.91270(10) 0.0534(6) Uani 1 1 d . . .
C21 C -0.0778(2) 0.2106(2) 0.85133(10) 0.0482(5) Uani 1 1 d . . .
C22 C -0.1133(2) 0.3502(2) 0.85863(11) 0.0547(6) Uani 1 1 d . . .
H22A H -0.1496 0.3835 0.8208 0.066 Uiso 1 1 calc R . .
H22B H -0.0426 0.4010 0.8714 0.066 Uiso 1 1 calc R . .
C31 C 0.2940(3) 0.0934(3) 0.80444(11) 0.0702(8) Uani 1 1 d . . .
H31A H 0.2926 0.0038 0.7977 0.084 Uiso 1 1 calc R . .
C32 C 0.3620(3) 0.1709(3) 0.77536(11) 0.0742(9) Uani 1 1 d . . .
H32A H 0.4063 0.1327 0.7503 0.089 Uiso 1 1 calc R . .
C33 C 0.3651(2) 0.3042(3) 0.78310(10) 0.0599(7) Uani 1 1 d . . .
C34 C 0.2998(2) 0.3535(3) 0.82224(10) 0.0598(7) Uani 1 1 d . . .
H34A H 0.2995 0.4429 0.8294 0.072 Uiso 1 1 calc R . .
C35 C 0.2354(2) 0.2712(3) 0.85050(11) 0.0585(6) Uani 1 1 d . . .
H35A H 0.1933 0.3073 0.8771 0.070 Uiso 1 1 calc R . .
C36 C 0.4322(3) 0.3902(4) 0.74927(12) 0.0870(11) Uani 1 1 d D . .
H36C H 0.5123 0.3599 0.7510 0.104 Uiso 0.52 1 calc PR A 2
H36D H 0.4331 0.4802 0.7624 0.104 Uiso 0.52 1 calc PR A 2
H36A H 0.5008 0.3427 0.7435 0.104 Uiso 0.48 1 d PR A 1
H36B H 0.4593 0.4619 0.7746 0.104 Uiso 0.48 1 d PR A 1
C37A C 0.3786(5) 0.4554(5) 0.68965(18) 0.0460(12) Uani 0.48 1 d PD . 1
H37A H 0.2986 0.4842 0.6893 0.069 Uiso 0.48 1 calc PR . 1
H37B H 0.4256 0.5292 0.6814 0.069 Uiso 0.48 1 calc PR . 1
C37B C 0.3546(5) 0.3730(8) 0.68492(18) 0.0716(17) Uani 0.52 1 d PD . 2
H37D H 0.3430 0.2808 0.6762 0.107 Uiso 0.52 1 calc PR . 2
H37E H 0.2780 0.4127 0.6837 0.107 Uiso 0.52 1 calc PR . 2
C40 C -0.0181(3) -0.1670(4) 0.78573(15) 0.1008(12) Uani 1 1 d . . .
H40A H -0.0683 -0.1636 0.7483 0.151 Uiso 1 1 calc R . .
H40B H -0.0615 -0.2007 0.8139 0.151 Uiso 1 1 calc R . .
H40C H 0.0477 -0.2230 0.7837 0.151 Uiso 1 1 calc R . .
C42 C -0.1717(2) 0.3530(2) 1.07016(10) 0.0592(6) Uani 1 1 d . . .
H42A H -0.0966 0.3979 1.0781 0.071 Uiso 1 1 calc R . .
H42B H -0.2221 0.3922 1.0945 0.071 Uiso 1 1 calc R . .
H1 H -0.035(3) 0.013(3) 0.8027(15) 0.099(13) Uiso 1 1 d . . .
H2 H -0.260(4) 0.209(5) 0.736(2) 0.15(2) Uiso 1 1 d . . .
H3 H -0.294(4) 0.242(5) 0.683(2) 0.14(2) Uiso 1 1 d . . .

loop_
_atom_site_aniso_label
_atom_site_aniso_U_11
_atom_site_aniso_U_22
_atom_site_aniso_U_33
_atom_site_aniso_U_23
_atom_site_aniso_U_13
_atom_site_aniso_U_12
Co1 0.0439(2) 0.0628(2) 0.04326(19) -0.00903(15) 0.00250(13) 0.01207(15)
O1 0.0653(13) 0.0887(15) 0.0588(11) -0.0239(10) -0.0108(9) 0.0187(11)
O2 0.0517(10) 0.0719(12) 0.0554(10) -0.0088(9) 0.0104(8) 0.0105(9)
O3 0.0662(12) 0.0667(12) 0.0577(11) -0.0043(9) -0.0093(9) 0.0140(9)
O4 0.0678(15) 0.136(2) 0.0871(18) 0.0357(17) 0.0101(14) -0.0018(14)
O5 0.0569(10) 0.0636(11) 0.0534(10) -0.0050(8) 0.0137(8) 0.0109(8)
O6 0.0511(9) 0.0767(12) 0.0465(9) -0.0095(8) 0.0021(8) 0.0232(9)
N1 0.0405(10) 0.0586(12) 0.0471(11) -0.0079(9) -0.0003(8) 0.0092(9)
N2 0.0498(12) 0.0690(14) 0.0488(11) -0.0084(10) 0.0064(9) 0.0138(10)
C1 0.0410(13) 0.0779(18) 0.0500(14) -0.0073(13) 0.0014(11) -0.0033(12)
C2 0.0615(17) 0.122(3) 0.0419(14) 0.0006(15) 0.0049(12) -0.0277(17)
C3 0.0569(17) 0.117(3) 0.0528(16) 0.0219(16) -0.0138(13) -0.0301(17)
C4 0.0387(13) 0.0743(18) 0.0724(18) 0.0094(14) -0.0076(13) 0.0002(12)
C5 0.0418(13) 0.0668(16) 0.0633(16) -0.0068(13) 0.0062(12) 0.0107(12)
C6A 0.064(4) 0.056(4) 0.048(3) 0.013(3) -0.002(3) -0.010(3)
C6B 0.056(3) 0.070(4) 0.061(3) -0.006(3) -0.004(2) 0.009(3)
C10 0.0436(12) 0.0465(13) 0.0490(13) 0.0000(10) 0.0062(10) 0.0063(10)
C11 0.0475(14) 0.0648(16) 0.0484(13) -0.0043(11) -0.0030(11) 0.0005(12)
C12 0.0366(13) 0.091(2) 0.0663(17) -0.0075(15) 0.0040(12) -0.0054(13)
C13 0.0537(17) 0.106(2) 0.078(2) 0.0025(17) 0.0120(15) 0.0299(17)
C14 0.0779(19) 0.0595(17) 0.0740(19) 0.0006(14) 0.0164(15) 0.0311(15)
C15 0.0662(17) 0.0543(15) 0.0728(18) -0.0115(13) 0.0205(14) 0.0113(13)
C16 0.0461(13) 0.0498(13) 0.0488(13) -0.0072(10) 0.0082(10) 0.0016(10)
C17 0.0395(12) 0.0438(13) 0.0516(13) -0.0078(10) 0.0042(10) 0.0014(9)
C18 0.0456(13) 0.0671(16) 0.0608(15) -0.0068(13) 0.0162(12) -0.0027(12)
C19 0.0697(17) 0.0526(15) 0.0672(17) 0.0072(13) 0.0141(14) 0.0134(13)
C20 0.0535(14) 0.0651(16) 0.0393(12) -0.0142(11) 0.0022(11) 0.0046(12)
C21 0.0450(13) 0.0579(14) 0.0431(12) 0.0036(11) 0.0121(11) 0.0079(11)
C22 0.0562(15) 0.0556(14) 0.0539(14) 0.0062(11) 0.0139(11) 0.0073(12)
C31 0.0792(19) 0.0767(19) 0.0562(16) -0.0042(14) 0.0158(14) 0.0324(16)
C32 0.0728(19) 0.107(3) 0.0461(14) 0.0059(15) 0.0204(13) 0.0398(18)
C33 0.0431(13) 0.097(2) 0.0353(12) 0.0030(13) -0.0035(10) 0.0150(13)
C34 0.0521(14) 0.0762(18) 0.0500(14) -0.0124(13) 0.0062(12) -0.0023(13)
C35 0.0525(14) 0.0729(18) 0.0512(14) -0.0197(13) 0.0126(12) 0.0016(13)
C36 0.0669(18) 0.148(3) 0.0471(15) 0.0317(18) 0.0115(14) 0.025(2)
C37A 0.056(3) 0.038(3) 0.046(3) 0.007(2) 0.015(2) -0.002(2)
C37B 0.069(4) 0.085(5) 0.057(4) 0.030(4) 0.000(3) -0.007(4)
C40 0.079(2) 0.129(3) 0.085(2) -0.045(2) -0.0108(18) 0.015(2)
C42 0.0665(16) 0.0587(16) 0.0513(14) -0.0140(12) 0.0073(12) -0.0006(13)

loop_
_atom_type_symbol
_atom_type_description
_atom_type_scat_dispersion_real
_atom_type_scat_dispersion_imag
_atom_type_scat_source
C C 0.0033 0.0016 'International Tables Vol C Tables 4.2.6.8 and 6.1.1.4'
H H 0.0000 0.0000 'International Tables Vol C Tables 4.2.6.8 and 6.1.1.4'
N N 0.0061 0.0033 'International Tables Vol C Tables 4.2.6.8 and 6.1.1.4'
O O 0.0106 0.0060 'International Tables Vol C Tables 4.2.6.8 and 6.1.1.4'
Co Co 0.3494 0.9721 'International Tables Vol C Tables 4.2.6.8 and 6.1.1.4'

loop_
_geom_angle_atom_site_label_1
_geom_angle_atom_site_label_2
_geom_angle_atom_site_label_3
_geom_angle
_geom_angle_site_symmetry_1
_geom_angle_site_symmetry_3
O6 Co1 N2 93.93(8) . .
O6 Co1 N1 89.08(7) . .
N2 Co1 N1 91.90(8) . .
O6 Co1 O1 89.80(7) . .
N2 Co1 O1 90.87(8) . .
N1 Co1 O1 177.09(8) . .
O6 Co1 O2 107.40(7) . .
N2 Co1 O2 158.59(7) . .
N1 Co1 O2 86.79(7) . .
O1 Co1 O2 90.97(8) . .
O6 Co1 O5 168.05(7) . .
N2 Co1 O5 97.81(7) . .
N1 Co1 O5 92.75(7) . .
O1 Co1 O5 87.79(7) . .
O2 Co1 O5 60.96(7) . .
O6 Co1 C20 137.47(8) . .
N2 Co1 C20 128.59(8) . .
N1 Co1 C20 89.65(8) . .
O1 Co1 C20 89.35(8) . .
O2 Co1 C20 30.13(7) . .
O5 Co1 C20 30.84(7) . .
C40 O1 Co1 127.4(2) . .
C40 O1 H1 110(2) . .
Co1 O1 H1 97(2) . .
C20 O2 Co1 90.36(16) . .
H2 O4 H3 109(5) . .
C20 O5 Co1 89.33(14) . .
C21 O6 Co1 130.44(15) . .
C1 N1 C5 116.5(2) . .
C1 N1 Co1 119.04(15) . .
C5 N1 Co1 123.40(16) . .
C35 N2 C31 116.2(2) . .
C35 N2 Co1 121.85(16) . .
C31 N2 Co1 122.0(2) . .
N1 C1 C2 123.1(2) . .
N1 C1 H1A 118.5 . .
C2 C1 H1A 118.5 . .
C1 C2 C3 120.3(3) . .
C1 C2 H2A 119.9 . .
C3 C2 H2A 119.9 . .
C4 C3 C2 116.6(2) . .
C4 C3 C6B 113.1(3) . .
C2 C3 C6B 127.4(3) . .
C4 C3 C6A 125.2(3) . .
C2 C3 C6A 114.9(4) . .
C5 C4 C3 119.7(2) . .
C5 C4 H4A 120.2 . .
C3 C4 H4A 120.2 . .
N1 C5 C4 123.9(2) . .
N1 C5 H5A 118.1 . .
C4 C5 H5A 118.1 . .
C37A C6A C3 106.8(4) 4_566 .
C37A C6A H6AA 110.4 4_566 .
C3 C6A H6AA 110.4 . .
C37A C6A H6AB 110.4 4_566 .
C3 C6A H6AB 110.4 . .
H6AA C6A H6AB 108.6 . .
C37B C6B C3 105.6(4) 4_566 .
C37B C6B H6BA 110.6 4_566 .
C3 C6B H6BA 110.6 . .
C37B C6B H6BB 110.6 4_566 .
C3 C6B H6BB 110.6 . .
H6BA C6B H6BB 108.8 . .
C19 C10 C11 108.8(2) . .
C19 C10 C17 108.84(19) . .
C11 C10 C17 108.10(19) . .
C19 C10 C22 107.6(2) . .
C11 C10 C22 110.77(19) . .
C17 C10 C22 112.66(18) . .
C12 C11 C10 110.1(2) . .
C12 C11 H11A 109.6 . .
C10 C11 H11A 109.6 . .
C12 C11 H11B 109.6 . .
C10 C11 H11B 109.6 . .
H11A C11 H11B 108.2 . .
C13 C12 C11 109.8(2) . .
C13 C12 C18 109.4(2) . .
C11 C12 C18 109.3(2) . .
C13 C12 H12A 109.4 . .
C11 C12 H12A 109.4 . .
C18 C12 H12A 109.4 . .
C14 C13 C12 109.6(2) . .
C14 C13 H13A 109.7 . .
C12 C13 H13A 109.7 . .
C14 C13 H13B 109.7 . .
C12 C13 H13B 109.7 . .
H13A C13 H13B 108.2 . .
C13 C14 C15 110.3(3) . .
C13 C14 C19 109.4(2) . .
C15 C14 C19 109.0(2) . .
C13 C14 H14A 109.4 . .
C15 C14 H14A 109.4 . .
C19 C14 H14A 109.4 . .
C14 C15 C16 110.3(2) . .
C14 C15 H15A 109.6 . .
C16 C15 H15A 109.6 . .
C14 C15 H15B 109.6 . .
C16 C15 H15B 109.6 . .
H15A C15 H15B 108.1 . .
C17 C16 C15 108.7(2) . .
C17 C16 C18 108.60(18) . .
C15 C16 C18 108.3(2) . .
C17 C16 C42 112.26(19) . .
C15 C16 C42 108.11(19) . .
C18 C16 C42 110.8(2) . .
C16 C17 C10 111.04(18) . .
C16 C17 H17A 109.4 . .
C10 C17 H17A 109.4 . .
C16 C17 H17B 109.4 . .
C10 C17 H17B 109.4 . .
H17A C17 H17B 108.0 . .
C12 C18 C16 110.4(2) . .
C12 C18 H18A 109.6 . .
C16 C18 H18A 109.6 . .
C12 C18 H18B 109.6 . .
C16 C18 H18B 109.6 . .
H18A C18 H18B 108.1 . .
C14 C19 C10 110.2(2) . .
C14 C19 H19A 109.6 . .
C10 C19 H19A 109.6 . .
C14 C19 H19B 109.6 . .
C10 C19 H19B 109.6 . .
H19A C19 H19B 108.1 . .
O2 C20 O5 119.3(2) . .
O2 C20 C42 121.2(2) . 3_557
O5 C20 C42 119.5(2) . 3_557
O2 C20 Co1 59.51(14) . .
O5 C20 Co1 59.83(13) . .
C42 C20 Co1 179.17(19) 3_557 .
O3 C21 O6 124.1(2) . .
O3 C21 C22 119.0(2) . .
O6 C21 C22 116.9(2) . .
C21 C22 C10 116.35(19) . .
C21 C22 H22A 108.2 . .
C10 C22 H22A 108.2 . .
C21 C22 H22B 108.2 . .
C10 C22 H22B 108.2 . .
H22A C22 H22B 107.4 . .
N2 C31 C32 122.8(3) . .
N2 C31 H31A 118.6 . .
C32 C31 H31A 118.6 . .
C33 C32 C31 120.6(2) . .
C33 C32 H32A 119.7 . .
C31 C32 H32A 119.7 . .
C32 C33 C34 116.5(3) . .
C32 C33 C36 121.4(3) . .
C34 C33 C36 122.2(3) . .
C35 C34 C33 120.2(3) . .
C35 C34 H34A 119.9 . .
C33 C34 H34A 119.9 . .
N2 C35 C34 123.8(2) . .
N2 C35 H35A 118.1 . .
C34 C35 H35A 118.1 . .
C33 C36 C37A 124.2(3) . .
C33 C36 C37B 100.0(3) . .
C33 C36 H36C 111.8 . .
C37A C36 H36C 113.3 . .
C37B C36 H36C 111.8 . .
C33 C36 H36D 111.8 . .
C37B C36 H36D 111.8 . .
H36C C36 H36D 109.5 . .
C33 C36 H36A 107.1 . .
C37A C36 H36A 107.3 . .
C37B C36 H36A 98.6 . .
H36D C36 H36A 124.2 . .
C33 C36 H36B 105.5 . .
C37A C36 H36B 104.9 . .
C37B C36 H36B 136.3 . .
H36A C36 H36B 106.7 . .
C6A C37A C36 102.8(3) 4_565 .
C6A C37A H37A 111.2 4_565 .
C36 C37A H37A 111.2 . .
C6A C37A H37B 111.2 4_565 .
C36 C37A H37B 111.2 . .
H37A C37A H37B 109.1 . .
C6B C37B C36 110.8(4) 4_565 .
C6B C37B H37D 109.5 4_565 .
C36 C37B H37D 109.5 . .
C6B C37B H37E 109.5 4_565 .
C36 C37B H37E 109.5 . .
H37D C37B H37E 108.1 . .
O1 C40 H40A 109.5 . .
O1 C40 H40B 109.5 . .
H40A C40 H40B 109.5 . .
O1 C40 H40C 109.5 . .
H40A C40 H40C 109.5 . .
H40B C40 H40C 109.5 . .
C20 C42 C16 115.13(19) 3_557 .
C20 C42 H42A 108.5 3_557 .
C16 C42 H42A 108.5 . .
C20 C42 H42B 108.5 3_557 .
C16 C42 H42B 108.5 . .
H42A C42 H42B 107.5 . .

loop_
_geom_bond_atom_site_label_1
_geom_bond_atom_site_label_2
_geom_bond_distance
_geom_bond_site_symmetry_2
Co1 O6 2.0369(16) .
Co1 N2 2.103(2) .
Co1 N1 2.1414(18) .
Co1 O1 2.1426(18) .
Co1 O2 2.1478(19) .
Co1 O5 2.1549(17) .
Co1 C20 2.492(3) .
O1 C40 1.433(4) .
O1 H1 0.85(4) .
O2 C20 1.251(3) .
O3 C21 1.249(3) .
O4 H2 0.78(5) .
O4 H3 0.79(5) .
O5 C20 1.278(3) .
O6 C21 1.265(3) .
N1 C1 1.328(3) .
N1 C5 1.334(3) .
N2 C35 1.340(3) .
N2 C31 1.344(3) .
C1 C2 1.363(3) .
C1 H1A 0.9300 .
C2 C3 1.380(4) .
C2 H2A 0.9300 .
C3 C4 1.378(4) .
C3 C6B 1.561(5) .
C3 C6A 1.588(5) .
C4 C5 1.359(3) .
C4 H4A 0.9300 .
C5 H5A 0.9300 .
C6A C37A 1.558(7) 4_566
C6A H6AA 0.9700 .
C6A H6AB 0.9700 .
C6B C37B 1.415(7) 4_566
C6B H6BA 0.9700 .
C6B H6BB 0.9700 .
C10 C19 1.532(3) .
C10 C11 1.537(3) .
C10 C17 1.538(3) .
C10 C22 1.539(3) .
C11 C12 1.523(3) .
C11 H11A 0.9700 .
C11 H11B 0.9700 .
C12 C13 1.516(4) .
C12 C18 1.526(4) .
C12 H12A 0.9800 .
C13 C14 1.515(4) .
C13 H13A 0.9700 .
C13 H13B 0.9700 .
C14 C15 1.523(4) .
C14 C19 1.526(4) .
C14 H14A 0.9800 .
C15 C16 1.534(3) .
C15 H15A 0.9700 .
C15 H15B 0.9700 .
C16 C17 1.532(3) .
C16 C18 1.535(3) .
C16 C42 1.538(3) .
C17 H17A 0.9700 .
C17 H17B 0.9700 .
C18 H18A 0.9700 .
C18 H18B 0.9700 .
C19 H19A 0.9700 .
C19 H19B 0.9700 .
C20 C42 1.501(4) 3_557
C21 C22 1.505(3) .
C22 H22A 0.9700 .
C22 H22B 0.9700 .
C31 C32 1.378(4) .
C31 H31A 0.9300 .
C32 C33 1.376(4) .
C32 H32A 0.9300 .
C33 C34 1.381(3) .
C33 C36 1.490(4) .
C34 C35 1.368(4) .
C34 H34A 0.9300 .
C35 H35A 0.9300 .
C36 C37A 1.570(4) .
C36 C37B 1.618(5) .
C36 H36C 0.9700 .
C36 H36D 0.9700 .
C36 H36A 0.9600 .
C36 H36B 0.9600 .
C37A C6A 1.558(7) 4_565
C37A H37A 0.9700 .
C37A H37B 0.9700 .
C37B C6B 1.415(7) 4_565
C37B H37D 0.9700 .
C37B H37E 0.9700 .
C40 H40A 0.9600 .
C40 H40B 0.9600 .
C40 H40C 0.9600 .
C42 C20 1.501(4) 3_557
C42 H42A 0.9700 .
C42 H42B 0.9700 .

loop_
_geom_hbond_atom_site_label_D
_geom_hbond_atom_site_label_H
_geom_hbond_atom_site_label_A
_geom_hbond_distance_DH
_geom_hbond_distance_HA
_geom_hbond_distance_DA
_geom_hbond_angle_DHA
_geom_hbond_site_symmetry_A
O1 H1 O3 0.85(4) 1.77(4) 2.604(3) 166(4) .
O4 H2 O3 0.78(5) 2.16(5) 2.920(4) 165(5) .
O4 H3 O5 0.79(5) 2.16(5) 2.951(3) 171(5) 2_556
